data_4078226
loop_
_publ_author_name
'Guo, Jia-Yi'
'Li, Yongxin'
'Ganguly, Rakesh'
'So, Cheuk-Wai'

_publ_section_title
;
 Reactivity of a Tin(II) (Iminophosphinoyl)(thiophosphinoyl)methanediide
 Complex toward Isocyanates and Rhodium(I) Chloride
;
_journal_issue 10
_journal_name_full Organometallics
_journal_page_first 3888
_journal_paper_doi 10.1021/om300062n
_journal_volume 31
_journal_year 2012
_chemical_formula_moiety 'C39 H44 N2 O P2 S Si Sn'
_chemical_formula_sum 'C39 H44 N2 O P2 S Si Sn'
_chemical_formula_weight 797.54
_chemical_name_systematic
;

 ?

;
_space_group_IT_number 15
_symmetry_cell_setting monoclinic
_symmetry_space_group_name_Hall '-C 2yc'
_symmetry_space_group_name_H-M 'C 1 2/c 1'
_atom_sites_solution_hydrogens geom
_atom_sites_solution_primary direct
_atom_sites_solution_secondary difmap
_audit_creation_method SHELXL-97
_cell_angle_alpha 90.00
_cell_angle_beta 104.853(2)
_cell_angle_gamma 90.00
_cell_formula_units_Z 8
_cell_length_a 30.8813(11)
_cell_length_b 11.1580(4)
_cell_length_c 22.3386(8)
_cell_measurement_reflns_used 7716
_cell_measurement_temperature 103(2)
_cell_measurement_theta_max 26.37
_cell_measurement_theta_min 2.60
_cell_volume 7440.1(5)
_computing_cell_refinement 'Bruker SMART'
_computing_data_collection 'Bruker SMART'
_computing_data_reduction 'Bruker SAINT'
_computing_molecular_graphics 'Bruker SHELXTL'
_computing_publication_material 'Bruker SHELXTL'
_computing_structure_refinement 'SHELXL-97 (Sheldrick, 1997)'
_computing_structure_solution 'SHELXS-97 (Sheldrick, 1990)'
_diffrn_ambient_temperature 103(2)
_diffrn_measured_fraction_theta_full 0.987
_diffrn_measured_fraction_theta_max 0.987
_diffrn_measurement_device_type 'CCD area detector'
_diffrn_measurement_method 'phi and omega scans'
_diffrn_radiation_monochromator graphite
_diffrn_radiation_source 'fine-focus sealed tube'
_diffrn_radiation_type MoK\a
_diffrn_radiation_wavelength 0.71073
_diffrn_reflns_av_R_equivalents 0.0450
_diffrn_reflns_av_sigmaI/netI 0.0482
_diffrn_reflns_limit_h_max 44
_diffrn_reflns_limit_h_min -44
_diffrn_reflns_limit_k_max 13
_diffrn_reflns_limit_k_min -16
_diffrn_reflns_limit_l_max 32
_diffrn_reflns_limit_l_min -32
_diffrn_reflns_number 76461
_diffrn_reflns_theta_full 31.09
_diffrn_reflns_theta_max 31.09
_diffrn_reflns_theta_min 1.36
_exptl_absorpt_coefficient_mu 0.895
_exptl_absorpt_correction_T_max 0.8007
_exptl_absorpt_correction_T_min 0.7507
_exptl_absorpt_correction_type multi-scan
_exptl_absorpt_process_details sadabs
_exptl_crystal_colour colourless
_exptl_crystal_density_diffrn 1.424
_exptl_crystal_density_method 'not measured'
_exptl_crystal_description block
_exptl_crystal_F_000 3280
_exptl_crystal_size_max 0.34
_exptl_crystal_size_mid 0.28
_exptl_crystal_size_min 0.26
_refine_diff_density_max 0.665
_refine_diff_density_min -1.421
_refine_diff_density_rms 0.260
_refine_ls_extinction_method none
_refine_ls_goodness_of_fit_ref 1.351
_refine_ls_hydrogen_treatment constr
_refine_ls_matrix_type full
_refine_ls_number_parameters 639
_refine_ls_number_reflns 11810
_refine_ls_number_restraints 623
_refine_ls_restrained_S_all 1.318
_refine_ls_R_factor_all 0.0948
_refine_ls_R_factor_gt 0.0612
_refine_ls_shift/su_max 0.001
_refine_ls_shift/su_mean 0.000
_refine_ls_structure_factor_coef Fsqd
_refine_ls_weighting_details 'calc w=1/[\s^2^(Fo^2^)+(0.0628P)^2^+30.9751P] where P=(Fo^2^+2Fc^2^)/3'
_refine_ls_weighting_scheme calc
_refine_ls_wR_factor_gt 0.1625
_refine_ls_wR_factor_ref 0.1916
_reflns_number_gt 8644
_reflns_number_total 11810
_reflns_threshold_expression >2sigma(I)
_cod_data_source_file om300062n_si_001.cif
_cod_data_source_block scw75r
_cod_depositor_comments
;
The following automatic conversions were performed:

'_symmetry_cell_setting' value 'Monoclinic' changed to 'monoclinic'
according to /home/saulius/struct/CIF-dictionaries/cif_core.dic
dictionary named 'cif_core.dic' version 2.4.1 from 2010-06-29.

Automatic conversion script
Id: cif_fix_values 1715 2011-07-08 13:25:40Z adriana 
;
_cod_original_sg_symbol_H-M C2/c
_cod_database_code 4078226

loop_
_symmetry_equiv_pos_as_xyz
'x, y, z'
'-x, y, -z+1/2'
'x+1/2, y+1/2, z'
'-x+1/2, y+1/2, -z+1/2'
'-x, -y, -z'
'x, -y, z-1/2'
'-x+1/2, -y+1/2, -z'
'x+1/2, -y+1/2, z-1/2'

loop_
_atom_site_label
_atom_site_type_symbol
_atom_site_fract_x
_atom_site_fract_y
_atom_site_fract_z
_atom_site_U_iso_or_equiv
_atom_site_adp_type
_atom_site_occupancy
_atom_site_symmetry_multiplicity
_atom_site_calc_flag
_atom_site_refinement_flags
_atom_site_disorder_assembly
_atom_site_disorder_group
C30 C 0.1664(3) 0.7638(10) 0.6100(4) 0.026(3) Uani 0.618(7) 1 d PD A 1
C31 C 0.1817(5) 0.8633(11) 0.6592(6) 0.030(3) Uani 0.618(7) 1 d PDU A 1
H31A H 0.2084 0.9047 0.6524 0.036 Uiso 0.618(7) 1 calc PR A 1
H31B H 0.1575 0.9231 0.6556 0.036 Uiso 0.618(7) 1 calc PR A 1
C32 C 0.1931(4) 0.8055(11) 0.7242(5) 0.035(3) Uani 0.618(7) 1 d PDU A 1
H32 H 0.2026 0.8693 0.7563 0.042 Uiso 0.618(7) 1 calc PR A 1
C33 C 0.2312(4) 0.7156(11) 0.7295(4) 0.047(3) Uani 0.618(7) 1 d PDU A 1
H33A H 0.2395 0.6806 0.7717 0.056 Uiso 0.618(7) 1 calc PR A 1
H33B H 0.2579 0.7567 0.7224 0.056 Uiso 0.618(7) 1 calc PR A 1
C34 C 0.2162(4) 0.6154(12) 0.6813(5) 0.046(3) Uani 0.618(7) 1 d PDU A 1
H34 H 0.2408 0.5556 0.6849 0.055 Uiso 0.618(7) 1 calc PR A 1
C35 C 0.2045(3) 0.6725(10) 0.6160(4) 0.037(2) Uani 0.618(7) 1 d PDU A 1
H35A H 0.2313 0.7129 0.6090 0.044 Uiso 0.618(7) 1 calc PR A 1
H35B H 0.1952 0.6092 0.5843 0.044 Uiso 0.618(7) 1 calc PR A 1
C36 C 0.1747(4) 0.5540(9) 0.6917(5) 0.044(2) Uani 0.618(7) 1 d PDU A 1
H36A H 0.1651 0.4894 0.6608 0.053 Uiso 0.618(7) 1 calc PR A 1
H36B H 0.1820 0.5174 0.7334 0.053 Uiso 0.618(7) 1 calc PR A 1
C37 C 0.1371(4) 0.6436(9) 0.6859(5) 0.037(2) Uani 0.618(7) 1 d PDU A 1
H37 H 0.1101 0.6020 0.6929 0.044 Uiso 0.618(7) 1 calc PR A 1
C38 C 0.1518(5) 0.7413(12) 0.7341(6) 0.038(3) Uani 0.618(7) 1 d PDU A 1
H38A H 0.1588 0.7056 0.7761 0.046 Uiso 0.618(7) 1 calc PR A 1
H38B H 0.1271 0.7997 0.7309 0.046 Uiso 0.618(7) 1 calc PR A 1
C39 C 0.1252(4) 0.7003(11) 0.6209(5) 0.031(2) Uani 0.618(7) 1 d PDU A 1
H39A H 0.1151 0.6373 0.5892 0.037 Uiso 0.618(7) 1 calc PR A 1
H39B H 0.1005 0.7586 0.6173 0.037 Uiso 0.618(7) 1 calc PR A 1
C30A C 0.1760(5) 0.7894(15) 0.6062(8) 0.023(4) Uani 0.382(7) 1 d PDU A 2
C31A C 0.1858(8) 0.8920(15) 0.6546(8) 0.028(4) Uani 0.382(7) 1 d PDU A 2
H31C H 0.2099 0.9443 0.6475 0.033 Uiso 0.382(7) 1 calc PR A 2
H31D H 0.1586 0.9414 0.6508 0.033 Uiso 0.382(7) 1 calc PR A 2
C32A C 0.2002(7) 0.8358(16) 0.7195(9) 0.035(5) Uani 0.382(7) 1 d PDU A 2
H32A H 0.2057 0.9004 0.7516 0.041 Uiso 0.382(7) 1 calc PR A 2
C33A C 0.2429(6) 0.7619(15) 0.7263(7) 0.040(4) Uani 0.382(7) 1 d PDU A 2
H33C H 0.2674 0.8142 0.7204 0.049 Uiso 0.382(7) 1 calc PR A 2
H33D H 0.2522 0.7273 0.7685 0.049 Uiso 0.382(7) 1 calc PR A 2
C34A C 0.2346(6) 0.6612(16) 0.6783(7) 0.044(4) Uani 0.382(7) 1 d PDU A 2
H34A H 0.2627 0.6139 0.6823 0.053 Uiso 0.382(7) 1 calc PR A 2
C35A C 0.2196(5) 0.7174(13) 0.6130(5) 0.027(3) Uani 0.382(7) 1 d PDU A 2
H35C H 0.2435 0.7710 0.6062 0.032 Uiso 0.382(7) 1 calc PR A 2
H35D H 0.2147 0.6533 0.5813 0.032 Uiso 0.382(7) 1 calc PR A 2
C36A C 0.1974(7) 0.5791(14) 0.6877(8) 0.045(6) Uani 0.382(7) 1 d PDU A 2
H36C H 0.1919 0.5148 0.6561 0.054 Uiso 0.382(7) 1 calc PR A 2
H36D H 0.2067 0.5412 0.7291 0.054 Uiso 0.382(7) 1 calc PR A 2
C37A C 0.1548(6) 0.6497(15) 0.6824(8) 0.044(5) Uani 0.382(7) 1 d PDU A 2
H37A H 0.1308 0.5959 0.6897 0.053 Uiso 0.382(7) 1 calc PR A 2
C38A C 0.1638(8) 0.7509(19) 0.7297(10) 0.041(6) Uani 0.382(7) 1 d PDU A 2
H38C H 0.1733 0.7165 0.7719 0.049 Uiso 0.382(7) 1 calc PR A 2
H38D H 0.1358 0.7966 0.7264 0.049 Uiso 0.382(7) 1 calc PR A 2
C39A C 0.1397(5) 0.7060(17) 0.6172(8) 0.030(4) Uani 0.382(7) 1 d PDU A 2
H39C H 0.1337 0.6419 0.5855 0.036 Uiso 0.382(7) 1 calc PR A 2
H39D H 0.1117 0.7516 0.6135 0.036 Uiso 0.382(7) 1 calc PR A 2
C1 C 0.12427(12) 0.8933(4) 0.52082(17) 0.0212(7) Uani 1 1 d . . .
C2 C 0.12428(12) 0.9208(4) 0.45281(16) 0.0213(7) Uani 1 1 d . A .
C3 C 0.15270(14) 1.1499(4) 0.50553(18) 0.0251(8) Uani 1 1 d . A .
C4 C 0.12731(15) 1.1959(4) 0.5434(2) 0.0312(9) Uani 1 1 d . . .
H4 H 0.0958 1.1840 0.5329 0.037 Uiso 1 1 calc R . .
C5 C 0.14783(17) 1.2587(4) 0.5964(2) 0.0374(11) Uani 1 1 d . . .
H5 H 0.1304 1.2911 0.6219 0.045 Uiso 1 1 calc R . .
C6 C 0.19378(17) 1.2745(4) 0.6122(2) 0.0389(11) Uani 1 1 d . . .
H6 H 0.2077 1.3187 0.6484 0.047 Uiso 1 1 calc R . .
C7 C 0.21954(16) 1.2267(4) 0.5761(2) 0.0379(11) Uani 1 1 d . . .
H7 H 0.2512 1.2353 0.5881 0.045 Uiso 1 1 calc R . .
C8 C 0.19900(14) 1.1662(4) 0.5223(2) 0.0290(9) Uani 1 1 d . . .
H8 H 0.2166 1.1355 0.4966 0.035 Uiso 1 1 calc R . .
C9 C 0.07197(14) 1.1374(4) 0.40510(19) 0.0269(9) Uani 1 1 d . A .
C10 C 0.06437(18) 1.2255(5) 0.3599(3) 0.0541(17) Uani 1 1 d . . .
H10 H 0.0880 1.2511 0.3429 0.065 Uiso 1 1 calc R . .
C11 C 0.0224(2) 1.2761(6) 0.3396(3) 0.067(2) Uani 1 1 d . . .
H11 H 0.0172 1.3368 0.3088 0.080 Uiso 1 1 calc R . .
C12 C -0.01194(18) 1.2387(5) 0.3640(3) 0.0495(14) Uani 1 1 d . . .
H12 H -0.0406 1.2749 0.3505 0.059 Uiso 1 1 calc R . .
C13 C -0.00503(15) 1.1491(4) 0.4079(2) 0.0335(10) Uani 1 1 d . . .
H13 H -0.0291 1.1230 0.4240 0.040 Uiso 1 1 calc R . .
C14 C 0.03696(13) 1.0969(4) 0.42874(18) 0.0262(8) Uani 1 1 d . . .
H14 H 0.0418 1.0345 0.4587 0.031 Uiso 1 1 calc R . .
C15 C 0.0474(6) 0.744(3) 0.3967(12) 0.024(3) Uani 0.631(18) 1 d PDU A 1
C16 C 0.0315(3) 0.7388(10) 0.4528(4) 0.0323(19) Uani 0.631(18) 1 d PU A 1
H16 H 0.0483 0.7766 0.4895 0.039 Uiso 0.631(18) 1 calc PR A 1
C17 C -0.0079(4) 0.6794(10) 0.4531(5) 0.036(2) Uani 0.631(18) 1 d PU A 1
H17 H -0.0174 0.6745 0.4902 0.043 Uiso 0.631(18) 1 calc PR A 1
C18 C -0.0336(5) 0.6266(17) 0.3987(7) 0.034(3) Uani 0.631(18) 1 d PU A 1
H18 H -0.0599 0.5822 0.3988 0.041 Uiso 0.631(18) 1 calc PR A 1
C19 C -0.0198(6) 0.6407(14) 0.3445(7) 0.031(3) Uani 0.631(18) 1 d PU A 1
H19 H -0.0382 0.6102 0.3068 0.037 Uiso 0.631(18) 1 calc PR A 1
C20 C 0.0187(5) 0.6962(12) 0.3437(7) 0.026(2) Uani 0.631(18) 1 d PU A 1
H20 H 0.0265 0.7031 0.3054 0.031 Uiso 0.631(18) 1 calc PR A 1
C15A C 0.0483(11) 0.749(6) 0.404(2) 0.027(5) Uani 0.369(18) 1 d PDU A 2
C16A C 0.0487(7) 0.6967(16) 0.4572(6) 0.032(3) Uani 0.369(18) 1 d PU A 2
H16A H 0.0747 0.6995 0.4908 0.038 Uiso 0.369(18) 1 calc PR A 2
C17A C 0.0111(7) 0.6390(16) 0.4629(7) 0.035(3) Uani 0.369(18) 1 d PU A 2
H17A H 0.0101 0.6076 0.5021 0.042 Uiso 0.369(18) 1 calc PR A 2
C18A C -0.0248(9) 0.626(3) 0.4137(12) 0.034(4) Uani 0.369(18) 1 d PU A 2
H18A H -0.0512 0.5894 0.4197 0.041 Uiso 0.369(18) 1 calc PR A 2
C19A C -0.0239(9) 0.662(2) 0.3558(12) 0.029(4) Uani 0.369(18) 1 d PU A 2
H19A H -0.0479 0.6452 0.3208 0.034 Uiso 0.369(18) 1 calc PR A 2
C20A C 0.0149(8) 0.7287(18) 0.3497(12) 0.021(3) Uani 0.369(18) 1 d PU A 2
H20A H 0.0175 0.7571 0.3107 0.025 Uiso 0.369(18) 1 calc PR A 2
C21 C 0.09666(13) 0.8606(4) 0.32059(17) 0.0251(8) Uani 1 1 d . A .
C22 C 0.06159(13) 0.9353(4) 0.29152(18) 0.0280(9) Uani 1 1 d . . .
H22 H 0.0392 0.9564 0.3119 0.034 Uiso 1 1 calc R . .
C23 C 0.05922(16) 0.9792(5) 0.2325(2) 0.0395(12) Uani 1 1 d . . .
H23 H 0.0352 1.0301 0.2125 0.047 Uiso 1 1 calc R . .
C24 C 0.09199(17) 0.9484(6) 0.2030(2) 0.0454(14) Uani 1 1 d . . .
H24 H 0.0902 0.9774 0.1624 0.055 Uiso 1 1 calc R . .
C25 C 0.12707(17) 0.8762(6) 0.2320(2) 0.0449(13) Uani 1 1 d . . .
H25 H 0.1497 0.8566 0.2117 0.054 Uiso 1 1 calc R . .
C26 C 0.12981(15) 0.8316(5) 0.2907(2) 0.0353(11) Uani 1 1 d . . .
H26 H 0.1541 0.7816 0.3105 0.042 Uiso 1 1 calc R . .
Sn1 Sn 0.19213(4) 0.8101(3) 0.47492(7) 0.0226(3) Uani 0.618(7) 1 d PD A 1
N1 N 0.1572(4) 0.8124(10) 0.5466(5) 0.018(2) Uani 0.618(7) 1 d PD A 1
N2 N 0.1375(3) 0.6951(8) 0.4183(5) 0.019(2) Uani 0.618(7) 1 d PD A 1
Si1 Si 0.13453(10) 0.5415(3) 0.40712(12) 0.0261(6) Uani 0.618(7) 1 d PDU A 1
C27 C 0.1922(3) 0.4810(9) 0.4354(5) 0.059(3) Uani 0.618(7) 1 d PDU A 1
H27A H 0.2124 0.5240 0.4154 0.088 Uiso 0.618(7) 1 calc PR A 1
H27B H 0.1923 0.3955 0.4253 0.088 Uiso 0.618(7) 1 calc PR A 1
H27C H 0.2024 0.4915 0.4803 0.088 Uiso 0.618(7) 1 calc PR A 1
C28 C 0.0978(3) 0.4738(7) 0.4517(3) 0.041(2) Uani 0.618(7) 1 d PDU A 1
H28A H 0.1071 0.5018 0.4947 0.061 Uiso 0.618(7) 1 calc PR A 1
H28B H 0.1003 0.3863 0.4508 0.061 Uiso 0.618(7) 1 calc PR A 1
H28C H 0.0667 0.4975 0.4333 0.061 Uiso 0.618(7) 1 calc PR A 1
C29 C 0.1129(5) 0.509(2) 0.3230(4) 0.041(4) Uani 0.618(7) 1 d PDU A 1
H29A H 0.1284 0.5596 0.2993 0.062 Uiso 0.618(7) 1 calc PR A 1
H29B H 0.0806 0.5254 0.3102 0.062 Uiso 0.618(7) 1 calc PR A 1
H29C H 0.1182 0.4244 0.3153 0.062 Uiso 0.618(7) 1 calc PR A 1
Sn1A Sn 0.19627(7) 0.8468(3) 0.46800(10) 0.0167(3) Uani 0.382(7) 1 d PD A 2
N1A N 0.1640(6) 0.8414(16) 0.5431(6) 0.014(3) Uani 0.382(7) 1 d PD A 2
N2A N 0.1454(6) 0.7198(12) 0.4125(8) 0.019(3) Uani 0.382(7) 1 d PD A 2
Si1A Si 0.14892(17) 0.5688(4) 0.3936(2) 0.0258(10) Uani 0.382(7) 1 d PDU A 2
C27A C 0.2051(3) 0.5458(13) 0.3785(6) 0.048(4) Uani 0.382(7) 1 d PDU A 2
H27D H 0.2073 0.5940 0.3427 0.072 Uiso 0.382(7) 1 calc PR A 2
H27E H 0.2089 0.4609 0.3698 0.072 Uiso 0.382(7) 1 calc PR A 2
H27F H 0.2285 0.5703 0.4149 0.072 Uiso 0.382(7) 1 calc PR A 2
C28A C 0.1431(6) 0.4715(13) 0.4576(5) 0.059(5) Uani 0.382(7) 1 d PDU A 2
H28D H 0.1646 0.4962 0.4960 0.089 Uiso 0.382(7) 1 calc PR A 2
H28E H 0.1489 0.3882 0.4482 0.089 Uiso 0.382(7) 1 calc PR A 2
H28F H 0.1126 0.4783 0.4628 0.089 Uiso 0.382(7) 1 calc PR A 2
C29A C 0.1051(6) 0.529(3) 0.3214(6) 0.039(7) Uani 0.382(7) 1 d PDU A 2
H29D H 0.0753 0.5396 0.3283 0.058 Uiso 0.382(7) 1 calc PR A 2
H29E H 0.1089 0.4446 0.3108 0.058 Uiso 0.382(7) 1 calc PR A 2
H29F H 0.1083 0.5803 0.2873 0.058 Uiso 0.382(7) 1 calc PR A 2
O1 O 0.09564(9) 0.9314(3) 0.54561(12) 0.0236(6) Uani 1 1 d . A .
P1 P 0.12794(3) 1.07423(10) 0.43225(5) 0.0244(2) Uani 1 1 d . . .
P2 P 0.10223(3) 0.80539(9) 0.39821(4) 0.0217(2) Uani 1 1 d D . .
S1 S 0.16477(4) 1.09934(16) 0.37375(5) 0.0492(4) Uani 1 1 d . A .

loop_
_atom_site_aniso_label
_atom_site_aniso_U_11
_atom_site_aniso_U_22
_atom_site_aniso_U_33
_atom_site_aniso_U_23
_atom_site_aniso_U_13
_atom_site_aniso_U_12
C30 0.040(6) 0.026(5) 0.007(3) -0.004(3) -0.003(3) 0.011(5)
C31 0.035(5) 0.029(6) 0.023(5) -0.002(4) 0.003(4) 0.007(5)
C32 0.056(6) 0.030(6) 0.013(4) -0.004(4) -0.002(4) 0.005(5)
C33 0.055(6) 0.056(7) 0.019(4) 0.003(4) -0.008(4) 0.012(5)
C34 0.053(8) 0.052(9) 0.023(5) -0.003(7) -0.008(6) 0.035(6)
C35 0.042(5) 0.039(6) 0.025(4) 0.003(4) 0.001(4) 0.017(4)
C36 0.072(7) 0.032(6) 0.023(4) 0.005(4) 0.001(5) 0.014(5)
C37 0.053(6) 0.034(5) 0.018(4) 0.010(3) 0.000(4) 0.006(4)
C38 0.056(7) 0.048(7) 0.013(4) 0.002(4) 0.012(4) 0.004(5)
C39 0.038(6) 0.031(5) 0.021(4) 0.007(3) 0.003(4) 0.001(4)
C30A 0.031(7) 0.024(8) 0.017(6) -0.002(5) 0.008(5) -0.006(6)
C31A 0.053(9) 0.020(8) 0.010(6) -0.006(5) 0.007(5) -0.011(7)
C32A 0.067(10) 0.020(8) 0.017(7) -0.012(6) 0.011(6) -0.009(7)
C33A 0.053(9) 0.041(9) 0.020(6) 0.007(6) -0.003(6) -0.006(7)
C34A 0.057(10) 0.046(10) 0.021(6) 0.008(6) -0.003(7) 0.013(7)
C35A 0.040(7) 0.025(7) 0.015(5) 0.000(5) 0.004(5) 0.019(5)
C36A 0.076(16) 0.028(9) 0.022(7) 0.008(6) -0.004(11) -0.004(10)
C37A 0.063(11) 0.042(9) 0.024(7) 0.010(6) 0.004(8) -0.025(9)
C38A 0.058(13) 0.050(10) 0.019(7) 0.011(6) 0.017(7) -0.007(9)
C39A 0.035(9) 0.032(7) 0.019(6) 0.000(5) 0.000(6) -0.022(7)
C1 0.0215(17) 0.025(2) 0.0158(16) -0.0027(14) 0.0028(13) 0.0034(14)
C2 0.0175(16) 0.031(2) 0.0156(16) -0.0053(15) 0.0039(13) 0.0022(14)
C3 0.0260(19) 0.027(2) 0.0199(18) -0.0004(15) 0.0008(15) -0.0097(15)
C4 0.031(2) 0.036(3) 0.024(2) -0.0036(17) 0.0042(17) -0.0062(18)
C5 0.048(3) 0.033(3) 0.027(2) -0.0038(19) 0.002(2) 0.003(2)
C6 0.050(3) 0.019(2) 0.035(2) -0.0061(18) -0.011(2) -0.0004(19)
C7 0.032(2) 0.031(2) 0.042(3) -0.005(2) -0.0082(19) -0.0067(18)
C8 0.026(2) 0.029(2) 0.028(2) 0.0031(17) 0.0011(16) -0.0046(16)
C9 0.028(2) 0.027(2) 0.0221(19) 0.0022(16) -0.0010(15) -0.0106(16)
C10 0.040(3) 0.055(3) 0.055(3) 0.030(3) -0.012(2) -0.023(2)
C11 0.052(3) 0.054(4) 0.072(4) 0.038(3) -0.027(3) -0.021(3)
C12 0.036(3) 0.033(3) 0.061(3) 0.002(2) -0.020(2) 0.000(2)
C13 0.028(2) 0.034(3) 0.033(2) -0.0049(19) -0.0021(17) 0.0026(17)
C14 0.0259(19) 0.030(2) 0.0204(18) -0.0003(16) 0.0013(15) 0.0009(16)
C15 0.033(4) 0.024(6) 0.016(6) -0.001(5) 0.009(4) 0.000(4)
C16 0.032(4) 0.036(5) 0.030(4) -0.007(3) 0.010(3) -0.008(3)
C17 0.032(4) 0.041(5) 0.039(4) -0.012(4) 0.017(4) -0.013(4)
C18 0.026(5) 0.036(4) 0.036(6) -0.010(5) 0.002(4) -0.009(4)
C19 0.032(4) 0.032(6) 0.026(5) -0.004(4) 0.002(4) 0.004(4)
C20 0.023(3) 0.029(6) 0.022(4) 0.001(4) 0.000(3) 0.006(4)
C15A 0.039(7) 0.021(7) 0.019(8) -0.012(7) 0.002(6) 0.002(6)
C16A 0.042(7) 0.031(7) 0.021(5) 0.000(5) 0.005(5) -0.011(5)
C17A 0.044(7) 0.035(7) 0.028(5) 0.000(5) 0.011(5) -0.012(6)
C18A 0.034(8) 0.036(6) 0.034(8) -0.004(7) 0.012(6) -0.011(7)
C19A 0.025(6) 0.027(8) 0.034(8) 0.001(6) 0.007(6) -0.007(6)
C20A 0.025(6) 0.013(7) 0.024(6) -0.005(6) 0.005(4) -0.002(5)
C21 0.0226(18) 0.037(2) 0.0148(16) -0.0036(15) 0.0020(14) -0.0007(16)
C22 0.0222(18) 0.039(3) 0.0210(18) 0.0053(17) 0.0021(15) -0.0048(16)
C23 0.030(2) 0.061(3) 0.021(2) 0.010(2) -0.0050(17) -0.016(2)
C24 0.043(3) 0.074(4) 0.019(2) 0.001(2) 0.0056(19) -0.028(3)
C25 0.038(3) 0.075(4) 0.025(2) -0.017(2) 0.014(2) -0.017(3)
C26 0.027(2) 0.055(3) 0.025(2) -0.015(2) 0.0081(17) -0.0020(19)
Sn1 0.0174(3) 0.0303(8) 0.0190(4) -0.0063(4) 0.0029(2) 0.0051(4)
N1 0.025(5) 0.008(4) 0.020(3) 0.000(3) 0.004(3) 0.006(3)
N2 0.020(4) 0.021(4) 0.016(3) -0.003(3) 0.002(3) 0.001(3)
Si1 0.0302(13) 0.0264(13) 0.0202(11) -0.0033(9) 0.0037(9) 0.0085(10)
C27 0.048(5) 0.053(6) 0.069(7) -0.007(5) 0.004(5) 0.017(4)
C28 0.066(6) 0.031(4) 0.028(4) -0.007(3) 0.017(4) 0.003(4)
C29 0.076(9) 0.031(7) 0.019(5) -0.006(4) 0.017(5) -0.003(7)
Sn1A 0.0172(5) 0.0162(8) 0.0165(5) -0.0008(5) 0.0040(3) 0.0027(5)
N1A 0.019(5) 0.018(9) 0.005(4) 0.001(4) 0.000(3) -0.006(5)
N2A 0.022(7) 0.018(6) 0.018(5) 0.002(5) 0.005(4) -0.004(4)
Si1A 0.031(2) 0.0235(19) 0.0197(18) -0.0013(13) 0.0007(14) 0.0039(15)
C27A 0.031(6) 0.050(9) 0.053(8) -0.026(7) -0.007(6) 0.014(6)
C28A 0.105(14) 0.037(8) 0.032(7) -0.005(6) 0.008(8) -0.011(8)
C29A 0.041(9) 0.037(15) 0.037(11) -0.007(8) 0.007(7) -0.007(9)
O1 0.0257(13) 0.0270(15) 0.0203(13) 0.0014(11) 0.0098(11) 0.0039(11)
P1 0.0203(5) 0.0360(6) 0.0166(4) 0.0004(4) 0.0044(4) -0.0106(4)
P2 0.0213(5) 0.0264(5) 0.0151(4) -0.0042(4) 0.0007(3) 0.0052(4)
S1 0.0332(6) 0.0963(12) 0.0202(5) -0.0041(6) 0.0105(4) -0.0341(7)

loop_
_atom_type_symbol
_atom_type_description
_atom_type_scat_dispersion_real
_atom_type_scat_dispersion_imag
_atom_type_scat_source
C C 0.0033 0.0016 'International Tables Vol C Tables 4.2.6.8 and 6.1.1.4'
H H 0.0000 0.0000 'International Tables Vol C Tables 4.2.6.8 and 6.1.1.4'
N N 0.0061 0.0033 'International Tables Vol C Tables 4.2.6.8 and 6.1.1.4'
O O 0.0106 0.0060 'International Tables Vol C Tables 4.2.6.8 and 6.1.1.4'
Si Si 0.0817 0.0704 'International Tables Vol C Tables 4.2.6.8 and 6.1.1.4'
P P 0.1023 0.0942 'International Tables Vol C Tables 4.2.6.8 and 6.1.1.4'
S S 0.1246 0.1234 'International Tables Vol C Tables 4.2.6.8 and 6.1.1.4'
Sn Sn -0.6537 1.4246 'International Tables Vol C Tables 4.2.6.8 and 6.1.1.4'

loop_
_geom_angle_atom_site_label_1
_geom_angle_atom_site_label_2
_geom_angle_atom_site_label_3
_geom_angle
N1 C30 C39 111.1(8)
N1 C30 C35 106.4(9)
C39 C30 C35 109.2(8)
N1 C30 C31 111.5(9)
C39 C30 C31 109.5(8)
C35 C30 C31 109.1(8)
C32 C31 C30 108.8(9)
C32 C31 H31A 109.9
C30 C31 H31A 109.9
C32 C31 H31B 109.9
C30 C31 H31B 109.9
H31A C31 H31B 108.3
C38 C32 C33 109.7(10)
C38 C32 C31 109.6(9)
C33 C32 C31 109.4(9)
C38 C32 H32 109.4
C33 C32 H32 109.4
C31 C32 H32 109.4
C32 C33 C34 109.5(8)
C32 C33 H33A 109.8
C34 C33 H33A 109.8
C32 C33 H33B 109.8
C34 C33 H33B 109.8
H33A C33 H33B 108.2
C36 C34 C33 109.6(10)
C36 C34 C35 109.2(9)
C33 C34 C35 108.5(10)
C36 C34 H34 109.9
C33 C34 H34 109.9
C35 C34 H34 109.9
C30 C35 C34 110.1(7)
C30 C35 H35A 109.6
C34 C35 H35A 109.6
C30 C35 H35B 109.6
C34 C35 H35B 109.6
H35A C35 H35B 108.2
C37 C36 C34 110.3(9)
C37 C36 H36A 109.6
C34 C36 H36A 109.6
C37 C36 H36B 109.6
C34 C36 H36B 109.6
H36A C36 H36B 108.1
C36 C37 C38 109.3(9)
C36 C37 C39 110.1(9)
C38 C37 C39 109.3(8)
C36 C37 H37 109.4
C38 C37 H37 109.4
C39 C37 H37 109.4
C37 C38 C32 110.1(9)
C37 C38 H38A 109.6
C32 C38 H38A 109.6
C37 C38 H38B 109.6
C32 C38 H38B 109.6
H38A C38 H38B 108.2
C30 C39 C37 109.5(8)
C30 C39 H39A 109.8
C37 C39 H39A 109.8
C30 C39 H39B 109.8
C37 C39 H39B 109.8
H39A C39 H39B 108.2
N1A C30A C39A 112.3(12)
N1A C30A C35A 107.3(14)
C39A C30A C35A 109.0(13)
N1A C30A C31A 109.3(14)
C39A C30A C31A 110.9(13)
C35A C30A C31A 107.9(13)
C32A C31A C30A 108.3(12)
C32A C31A H31C 110.0
C30A C31A H31C 110.0
C32A C31A H31D 110.0
C30A C31A H31D 110.0
H31C C31A H31D 108.4
C33A C32A C38A 107.4(14)
C33A C32A C31A 110.4(13)
C38A C32A C31A 110.2(14)
C33A C32A H32A 109.6
C38A C32A H32A 109.6
C31A C32A H32A 109.6
C34A C33A C32A 109.9(12)
C34A C33A H33C 109.7
C32A C33A H33C 109.7
C34A C33A H33D 109.7
C32A C33A H33D 109.7
H33C C33A H33D 108.2
C36A C34A C33A 110.1(15)
C36A C34A C35A 108.7(14)
C33A C34A C35A 108.6(13)
C36A C34A H34A 109.8
C33A C34A H34A 109.8
C35A C34A H34A 109.8
C30A C35A C34A 110.3(11)
C30A C35A H35C 109.6
C34A C35A H35C 109.6
C30A C35A H35D 109.6
C34A C35A H35D 109.6
H35C C35A H35D 108.1
C37A C36A C34A 110.3(13)
C37A C36A H36C 109.6
C34A C36A H36C 109.6
C37A C36A H36D 109.6
C34A C36A H36D 109.6
H36C C36A H36D 108.1
C36A C37A C38A 109.4(14)
C36A C37A C39A 109.4(13)
C38A C37A C39A 108.0(13)
C36A C37A H37A 110.0
C38A C37A H37A 110.0
C39A C37A H37A 110.0
C37A C38A C32A 111.5(12)
C37A C38A H38C 109.3
C32A C38A H38C 109.3
C37A C38A H38D 109.3
C32A C38A H38D 109.3
H38C C38A H38D 108.0
C30A C39A C37A 110.2(11)
C30A C39A H39C 109.6
C37A C39A H39C 109.6
C30A C39A H39D 109.6
C37A C39A H39D 109.6
H39C C39A H39D 108.1
O1 C1 N1A 132.8(6)
O1 C1 N1 125.4(5)
N1A C1 N1 17.1(8)
O1 C1 C2 123.5(3)
N1A C1 C2 102.8(6)
N1 C1 C2 110.8(4)
C1 C2 P1 117.3(3)
C1 C2 P2 115.5(3)
P1 C2 P2 123.7(2)
C1 C2 Sn1A 91.6(2)
P1 C2 Sn1A 105.0(2)
P2 C2 Sn1A 91.51(17)
C1 C2 Sn1 85.1(2)
P1 C2 Sn1 116.3(2)
P2 C2 Sn1 85.89(16)
Sn1A C2 Sn1 11.34(4)
C4 C3 C8 119.2(4)
C4 C3 P1 123.0(3)
C8 C3 P1 117.8(3)
C5 C4 C3 120.1(4)
C5 C4 H4 119.9
C3 C4 H4 119.9
C4 C5 C6 120.0(5)
C4 C5 H5 120.0
C6 C5 H5 120.0
C7 C6 C5 120.6(4)
C7 C6 H6 119.7
C5 C6 H6 119.7
C6 C7 C8 119.5(4)
C6 C7 H7 120.2
C8 C7 H7 120.2
C7 C8 C3 120.5(4)
C7 C8 H8 119.7
C3 C8 H8 119.7
C10 C9 C14 120.2(4)
C10 C9 P1 119.1(4)
C14 C9 P1 120.7(3)
C11 C10 C9 119.9(5)
C11 C10 H10 120.0
C9 C10 H10 120.0
C12 C11 C10 120.1(5)
C12 C11 H11 120.0
C10 C11 H11 120.0
C11 C12 C13 120.5(5)
C11 C12 H12 119.8
C13 C12 H12 119.8
C12 C13 C14 120.2(5)
C12 C13 H13 119.9
C14 C13 H13 119.9
C13 C14 C9 119.1(4)
C13 C14 H14 120.5
C9 C14 H14 120.5
C20 C15 C16 115.7(9)
C20 C15 P2 123.2(15)
C16 C15 P2 121.1(15)
C17 C16 C15 120.8(10)
C17 C16 H16 119.6
C15 C16 H16 119.6
C16 C17 C18 120.0(10)
C16 C17 H17 120.0
C18 C17 H17 120.0
C19 C18 C17 118.4(14)
C19 C18 H18 120.8
C17 C18 H18 120.8
C20 C19 C18 122.2(13)
C20 C19 H19 118.9
C18 C19 H19 118.9
C19 C20 C15 122.5(13)
C19 C20 H20 118.7
C15 C20 H20 118.7
C16A C15A C20A 123(2)
C16A C15A P2 115(3)
C20A C15A P2 119(3)
C15A C16A C17A 118.8(17)
C15A C16A H16A 120.6
C17A C16A H16A 120.6
C18A C17A C16A 121.0(17)
C18A C17A H17A 119.5
C16A C17A H17A 119.5
C17A C18A C19A 122(2)
C17A C18A H18A 119.2
C19A C18A H18A 119.2
C18A C19A C20A 118(2)
C18A C19A H19A 121.2
C20A C19A H19A 121.2
C15A C20A C19A 116(2)
C15A C20A H20A 121.8
C19A C20A H20A 121.8
C22 C21 C26 119.7(4)
C22 C21 P2 121.6(3)
C26 C21 P2 118.6(3)
C21 C22 C23 120.0(4)
C21 C22 H22 120.0
C23 C22 H22 120.0
C24 C23 C22 119.8(5)
C24 C23 H23 120.1
C22 C23 H23 120.1
C25 C24 C23 120.3(4)
C25 C24 H24 119.8
C23 C24 H24 119.8
C24 C25 C26 120.5(5)
C24 C25 H25 119.7
C26 C25 H25 119.7
C25 C26 C21 119.7(5)
C25 C26 H26 120.1
C21 C26 H26 120.1
N1 Sn1 N2 88.8(4)
N1 Sn1 C2 64.1(3)
N2 Sn1 C2 71.5(3)
N1 Sn1 P2 81.5(3)
N2 Sn1 P2 34.5(3)
C2 Sn1 P2 38.41(9)
C1 N1 C30 125.7(8)
C1 N1 Sn1 99.0(5)
C30 N1 Sn1 134.6(8)
P2 N2 Si1 134.5(6)
P2 N2 Sn1 94.4(4)
Si1 N2 Sn1 130.9(6)
N2 Si1 C28 110.1(4)
N2 Si1 C27 107.5(5)
C28 Si1 C27 109.6(4)
N2 Si1 C29 109.3(8)
C28 Si1 C29 110.6(6)
C27 Si1 C29 109.7(6)
N1A Sn1A N2A 90.9(6)
N1A Sn1A C2 60.5(5)
N2A Sn1A C2 68.5(5)
N1A Sn1A P2 79.6(5)
N2A Sn1A P2 32.3(5)
C2 Sn1A P2 37.07(10)
C1 N1A C30A 120.5(11)
C1 N1A Sn1A 105.1(8)
C30A N1A Sn1A 134.2(14)
P2 N2A Si1A 128.8(9)
P2 N2A Sn1A 99.4(6)
Si1A N2A Sn1A 131.7(10)
N2A Si1A C28A 110.9(8)
N2A Si1A C27A 107.1(7)
C28A Si1A C27A 109.9(6)
N2A Si1A C29A 111.3(13)
C28A Si1A C29A 109.6(8)
C27A Si1A C29A 108.0(8)
Si1A C27A H27D 109.5
Si1A C27A H27E 109.5
H27D C27A H27E 109.5
Si1A C27A H27F 109.5
H27D C27A H27F 109.5
H27E C27A H27F 109.5
Si1A C28A H28D 109.5
Si1A C28A H28E 109.5
H28D C28A H28E 109.5
Si1A C28A H28F 109.5
H28D C28A H28F 109.5
H28E C28A H28F 109.5
Si1A C29A H29D 109.5
Si1A C29A H29E 109.5
H29D C29A H29E 109.5
Si1A C29A H29F 109.5
H29D C29A H29F 109.5
H29E C29A H29F 109.5
C2 P1 C9 109.88(18)
C2 P1 C3 104.62(18)
C9 P1 C3 105.3(2)
C2 P1 S1 113.26(14)
C9 P1 S1 112.71(15)
C3 P1 S1 110.50(14)
N2A P2 N2 14.6(6)
N2A P2 C2 98.1(5)
N2 P2 C2 104.2(3)
N2A P2 C21 105.3(7)
N2 P2 C21 114.5(4)
C2 P2 C21 109.6(2)
N2A P2 C15A 121(2)
N2 P2 C15A 106(2)
C2 P2 C15A 113.4(19)
C21 P2 C15A 108.9(17)
N2A P2 C15 120.1(14)
N2 P2 C15 105.9(13)
C2 P2 C15 118.4(11)
C21 P2 C15 104.6(9)
C15A P2 C15 5(2)
N2A P2 Sn1 42.5(4)
N2 P2 Sn1 51.1(3)
C2 P2 Sn1 55.71(13)
C21 P2 Sn1 114.01(14)
C15A P2 Sn1 136.8(18)
C15 P2 Sn1 140.6(10)
N2A P2 Sn1A 48.3(4)
N2 P2 Sn1A 58.4(3)
C2 P2 Sn1A 51.41(13)
C21 P2 Sn1A 106.94(15)
C15A P2 Sn1A 144.1(17)
C15 P2 Sn1A 148.4(9)
Sn1 P2 Sn1A 9.01(3)

loop_
_geom_bond_atom_site_label_1
_geom_bond_atom_site_label_2
_geom_bond_distance
C30 N1 1.475(10)
C30 C39 1.530(14)
C30 C35 1.536(10)
C30 C31 1.547(11)
C31 C32 1.545(11)
C31 H31A 0.9900
C31 H31B 0.9900
C32 C38 1.527(14)
C32 C33 1.528(11)
C32 H32 1.0000
C33 C34 1.540(15)
C33 H33A 0.9900
C33 H33B 0.9900
C34 C36 1.520(17)
C34 C35 1.546(12)
C34 H34 1.0000
C35 H35A 0.9900
C35 H35B 0.9900
C36 C37 1.514(14)
C36 H36A 0.9900
C36 H36B 0.9900
C37 C38 1.518(11)
C37 C39 1.540(10)
C37 H37 1.0000
C38 H38A 0.9900
C38 H38B 0.9900
C39 H39A 0.9900
C39 H39B 0.9900
C30A N1A 1.479(14)
C30A C39A 1.524(16)
C30A C35A 1.542(14)
C30A C31A 1.551(14)
C31A C32A 1.538(15)
C31A H31C 0.9900
C31A H31D 0.9900
C32A C33A 1.529(15)
C32A C38A 1.531(17)
C32A H32A 1.0000
C33A C34A 1.529(18)
C33A H33C 0.9900
C33A H33D 0.9900
C34A C36A 1.524(19)
C34A C35A 1.547(15)
C34A H34A 1.0000
C35A H35C 0.9900
C35A H35D 0.9900
C36A C37A 1.510(19)
C36A H36C 0.9900
C36A H36D 0.9900
C37A C38A 1.522(15)
C37A C39A 1.543(14)
C37A H37A 1.0000
C38A H38C 0.9900
C38A H38D 0.9900
C39A H39C 0.9900
C39A H39D 0.9900
C1 O1 1.233(4)
C1 N1A 1.33(2)
C1 N1 1.372(13)
C1 C2 1.550(5)
C2 P1 1.783(4)
C2 P2 1.785(4)
C2 Sn1A 2.314(4)
C2 Sn1 2.373(4)
C3 C4 1.391(6)
C3 C8 1.394(6)
C3 P1 1.826(4)
C4 C5 1.381(6)
C4 H4 0.9500
C5 C6 1.383(7)
C5 H5 0.9500
C6 C7 1.377(8)
C6 H6 0.9500
C7 C8 1.383(6)
C7 H7 0.9500
C8 H8 0.9500
C9 C10 1.386(6)
C9 C14 1.395(6)
C9 P1 1.821(5)
C10 C11 1.379(9)
C10 H10 0.9500
C11 C12 1.376(9)
C11 H11 0.9500
C12 C13 1.378(7)
C12 H12 0.9500
C13 C14 1.388(6)
C13 H13 0.9500
C14 H14 0.9500
C15 C20 1.39(3)
C15 C16 1.46(2)
C15 P2 1.818(9)
C16 C17 1.387(11)
C16 H16 0.9500
C17 C18 1.401(14)
C17 H17 0.9500
C18 C19 1.39(2)
C18 H18 0.9500
C19 C20 1.34(2)
C19 H19 0.9500
C20 H20 0.9500
C15A C16A 1.32(5)
C15A C20A 1.40(5)
C15A P2 1.818(14)
C16A C17A 1.36(2)
C16A H16A 0.9500
C17A C18A 1.35(3)
C17A H17A 0.9500
C18A C19A 1.36(3)
C18A H18A 0.9500
C19A C20A 1.44(3)
C19A H19A 0.9500
C20A H20A 0.9500
C21 C22 1.389(6)
C21 C26 1.396(6)
C21 P2 1.807(4)
C22 C23 1.391(6)
C22 H22 0.9500
C23 C24 1.386(8)
C23 H23 0.9500
C24 C25 1.372(8)
C24 H24 0.9500
C25 C26 1.383(7)
C25 H25 0.9500
C26 H26 0.9500
Sn1 N1 2.146(8)
Sn1 N2 2.235(8)
Sn1 P2 2.8650(15)
N2 P2 1.628(11)
N2 Si1 1.732(8)
Si1 C28 1.851(8)
Si1 C27 1.858(8)
Si1 C29 1.861(9)
C27 H27A 0.9800
C27 H27B 0.9800
C27 H27C 0.9800
C28 H28A 0.9800
C28 H28B 0.9800
C28 H28C 0.9800
C29 H29A 0.9800
C29 H29B 0.9800
C29 H29C 0.9800
Sn1A N1A 2.161(12)
Sn1A N2A 2.239(12)
Sn1A P2 2.959(2)
N2A P2 1.604(18)
N2A Si1A 1.747(13)
Si1A C28A 1.840(11)
Si1A C27A 1.869(10)
Si1A C29A 1.875(12)
C27A H27D 0.9800
C27A H27E 0.9800
C27A H27F 0.9800
C28A H28D 0.9800
C28A H28E 0.9800
C28A H28F 0.9800
C29A H29D 0.9800
C29A H29E 0.9800
C29A H29F 0.9800
P1 S1 1.9599(15)
